data_1528731
loop_
_publ_author_name
'McDowell, N.A.'
'Knight, K.S.'
'Lightfoot, P.'

_publ_section_title
;
 Unusual high-temperature structural behaviour in ferroelectric Bi2 W O6
;
_journal_name_full 'Chemistry - A European Journal'
_journal_page_first 1493
_journal_page_last 1499
_journal_volume 12
_journal_year 2006
_chemical_formula_sum 'Bi2 O6 W'
_chemical_name_systematic 'Bi2 W O6'
_space_group_IT_number 12
_symmetry_space_group_name_Hall '-A 2y'
_symmetry_space_group_name_H-M 'A 1 2/m 1'
_cell_angle_alpha 90
_cell_angle_beta 102.3337
_cell_angle_gamma 90
_cell_formula_units_Z 4
_cell_length_a 8.37422
_cell_length_b 3.854296
_cell_length_c 16.44044
_cell_volume 518.396
_citation_journal_id_ASTM CEUJED
_cod_data_source_file McDowell_CEUJED_2006_682.cif
_cod_data_source_block Bi2O6W1
_cod_original_cell_volume 518.3963
_cod_original_sg_symbol_Hall '-C 2y (z,y,-x)'
_cod_original_formula_sum 'Bi2 O6 W1'
_cod_database_code 1528731

loop_
_symmetry_equiv_pos_as_xyz
x,y,z
-x,y,-z
-x,-y,-z
x,-y,z
x,y+1/2,z+1/2
-x,y+1/2,-z+1/2
-x,-y+1/2,-z+1/2
x,-y+1/2,z+1/2

loop_
_atom_site_label
_atom_site_type_symbol
_atom_site_fract_x
_atom_site_fract_y
_atom_site_fract_z
_atom_site_occupancy
_atom_site_U_iso_or_equiv
O6 O-2 0.16278 0.5 0.39502 1 0.0
O4 O-2 0.51046 0.5 0.57523 1 0.0
O1 O-2 0.11857 0 0.24756 1 0.0
Bi1 Bi+3 0.93015 0 0.33459 1 0.0
Bi2 Bi+3 0.39576 0 0.32137 1 0.0
W1 W+6 0.3014 0.5 0.49858 1 0.0
O5 O-2 0.174 0.5 0.56997 1 0.0
O3 O-2 0.3131 0 0.49417 1 0.0
O2 O-2 0.36202 0.5 0.23217 1 0.0
